data_1100874
loop_
_publ_author_name
'Adams, Richard D.'
'Captain, Burjor'
'Zhu, Lei'

_publ_section_title
;
 New High Nuclearity Platinum--Ruthenium Carbonyl Cluster Complexes
 Containing a Phenylacetylene Ligand: Structures and Properties
;
_journal_coden_ASTM ORGND7
_journal_issue 10
_journal_name_full Organometallics
_journal_page_first 2419
_journal_page_last 2423
_journal_paper_doi 10.1021/om050175n
_journal_volume 24
_journal_year 2005
_chemical_formula_sum 'C52 H74 O13 P2 Pt2 Ru5'
_chemical_formula_weight 1864.58
_space_group_IT_number 15
_symmetry_cell_setting monoclinic
_symmetry_space_group_name_Hall '-C 2yc'
_symmetry_space_group_name_H-M 'C 1 2/c 1'
_atom_sites_solution_hydrogens geom
_atom_sites_solution_primary direct
_atom_sites_solution_secondary difmap
_audit_creation_method SHELXL-97
_cell_angle_alpha 90.00
_cell_angle_beta 126.0050(10)
_cell_angle_gamma 90.00
_cell_formula_units_Z 8
_cell_length_a 39.0570(13)
_cell_length_b 18.0757(6)
_cell_length_c 22.9961(7)
_cell_measurement_reflns_used ?
_cell_measurement_temperature 296(2)
_cell_measurement_theta_max ?
_cell_measurement_theta_min ?
_cell_volume 13133.4(7)
_computing_cell_refinement 'SAINT+  V6.2 (Bruker, 2001)'
_computing_data_collection 'SMART V5.625 (Bruker, 2001)'
_computing_data_reduction 'SAINT+  V6.2'
_computing_molecular_graphics 'SHELXTL V6.1 (Sheldrick, 1997)'
_computing_publication_material 'SHELXTL V6.1'
_computing_structure_refinement 'SHELXL-97 (Sheldrick, 1997)'
_computing_structure_solution 'SHELXS-97 (Sheldrick, 1990)'
_diffrn_ambient_temperature 296(2)
_diffrn_detector_area_resol_mean ?
_diffrn_measured_fraction_theta_full 1.000
_diffrn_measured_fraction_theta_max 1.000
_diffrn_measurement_device_type 'Bruker SMART APEX CCD diffractometer'
_diffrn_measurement_method 'omega scans'
_diffrn_radiation_monochromator graphite
_diffrn_radiation_source 'fine-focus sealed tube'
_diffrn_radiation_type MoK\a
_diffrn_radiation_wavelength 0.71073
_diffrn_reflns_av_R_equivalents 0.0565
_diffrn_reflns_av_sigmaI/netI 0.0594
_diffrn_reflns_limit_h_max 39
_diffrn_reflns_limit_h_min -46
_diffrn_reflns_limit_k_max 21
_diffrn_reflns_limit_k_min -20
_diffrn_reflns_limit_l_max 27
_diffrn_reflns_limit_l_min -27
_diffrn_reflns_number 38947
_diffrn_reflns_theta_full 25.03
_diffrn_reflns_theta_max 25.03
_diffrn_reflns_theta_min 1.29
_diffrn_standards_decay_% <1
_diffrn_standards_interval_count ?
_diffrn_standards_interval_time ?
_diffrn_standards_number ?
_exptl_absorpt_coefficient_mu 5.463
_exptl_absorpt_correction_T_max 1.000
_exptl_absorpt_correction_T_min 0.340
_exptl_absorpt_correction_type multi-scan
_exptl_absorpt_process_details '(SADABS, Bruker, 1997)'
_exptl_crystal_colour red
_exptl_crystal_density_diffrn 1.886
_exptl_crystal_density_meas ?
_exptl_crystal_density_method 'not measured'
_exptl_crystal_description plate
_exptl_crystal_F_000 7168
_exptl_crystal_size_max 0.15
_exptl_crystal_size_mid 0.15
_exptl_crystal_size_min 0.02
_refine_diff_density_max 1.973
_refine_diff_density_min -1.355
_refine_diff_density_rms 0.588
_refine_ls_extinction_coef ?
_refine_ls_extinction_method none
_refine_ls_goodness_of_fit_ref 1.095
_refine_ls_hydrogen_treatment mixed
_refine_ls_matrix_type full
_refine_ls_number_parameters 655
_refine_ls_number_reflns 11613
_refine_ls_number_restraints 9
_refine_ls_restrained_S_all 1.098
_refine_ls_R_factor_all 0.0731
_refine_ls_R_factor_gt 0.0509
_refine_ls_shift/su_max 0.007
_refine_ls_shift/su_mean 0.000
_refine_ls_structure_factor_coef Fsqd
_refine_ls_weighting_details 'calc w=1/[\s^2^(Fo^2^)+(0.0575P)^2^+7.0392P] where P=(Fo^2^+2Fc^2^)/3'
_refine_ls_weighting_scheme calc
_refine_ls_wR_factor_gt 0.1155
_refine_ls_wR_factor_ref 0.1240
_reflns_number_gt 8843
_reflns_number_total 11613
_reflns_threshold_expression >2sigma(I)
_cod_data_source_file om050175nsi20050310_030517.cif
_cod_data_source_block ru5ptpps
_cod_depositor_comments
;
The following automatic conversions were performed:
'_symmetry_cell_setting' value 'Monoclinic' changed to 'monoclinic'
according to '/home/saulius/struct/CIF-dictionaries/cif_core.dic'
dictionary named 'cif_core.dic' version 2.4.1 from 2010-06-29.

Automatic conversion script
Id: cif_fix_enum 1527 2010-12-29 10:47:43Z saulius 
;
_cod_original_sg_symbol_H-M C2/c
_cod_database_code 1100874

loop_
_symmetry_equiv_pos_as_xyz
'x, y, z'
'-x, y, -z+1/2'
'x+1/2, y+1/2, z'
'-x+1/2, y+1/2, -z+1/2'
'-x, -y, -z'
'x, -y, z-1/2'
'-x+1/2, -y+1/2, -z'
'x+1/2, -y+1/2, z-1/2'

loop_
_atom_site_label
_atom_site_type_symbol
_atom_site_fract_x
_atom_site_fract_y
_atom_site_fract_z
_atom_site_U_iso_or_equiv
_atom_site_adp_type
_atom_site_occupancy
_atom_site_symmetry_multiplicity
_atom_site_calc_flag
_atom_site_refinement_flags
_atom_site_disorder_assembly
_atom_site_disorder_group
Pt1 Pt 0.183705(12) 0.34982(2) 0.775939(19) 0.03740(11) Uani 1 1 d . . .
Pt2 Pt 0.323604(13) 0.38279(2) 0.69285(2) 0.04282(12) Uani 1 1 d . . .
Ru1 Ru 0.24209(3) 0.41029(4) 0.64686(4) 0.03723(19) Uani 1 1 d . . .
Ru2 Ru 0.29073(3) 0.28806(4) 0.74546(4) 0.0392(2) Uani 1 1 d . . .
Ru3 Ru 0.21334(2) 0.24178(4) 0.72370(4) 0.03414(19) Uani 1 1 d . . .
Ru4 Ru 0.16832(2) 0.35190(4) 0.63173(4) 0.03423(19) Uani 1 1 d . . .
Ru5 Ru 0.24901(2) 0.39117(4) 0.77503(4) 0.03696(19) Uani 1 1 d . . .
P1 P 0.14380(9) 0.36994(15) 0.81915(14) 0.0439(7) Uani 1 1 d . . .
P2 P 0.37484(9) 0.40387(17) 0.67399(16) 0.0511(7) Uani 1 1 d . . .
O11 O 0.1804(3) 0.5379(4) 0.5760(4) 0.062(2) Uani 1 1 d . . .
O12 O 0.2224(3) 0.3478(5) 0.5084(4) 0.080(3) Uani 1 1 d . . .
O13 O 0.3072(3) 0.5370(5) 0.7100(5) 0.083(3) Uani 1 1 d . . .
O21 O 0.3834(3) 0.3363(5) 0.8406(4) 0.080(3) Uani 1 1 d . . .
O22 O 0.2878(3) 0.1746(5) 0.6460(5) 0.094(3) Uani 1 1 d . . .
O23 O 0.3355(3) 0.1952(6) 0.8810(5) 0.103(4) Uani 1 1 d . . .
O31 O 0.2090(3) 0.1061(4) 0.6436(4) 0.065(2) Uani 1 1 d . . .
O32 O 0.2529(3) 0.1586(4) 0.8645(4) 0.064(2) Uani 1 1 d . . .
O41 O 0.1284(3) 0.3203(5) 0.4773(4) 0.080(3) Uani 1 1 d . . .
O42 O 0.1064(3) 0.4763(5) 0.5908(5) 0.088(3) Uani 1 1 d . . .
O51 O 0.3358(3) 0.4621(6) 0.8580(5) 0.096(3) Uani 1 1 d . . .
O52 O 0.2039(3) 0.5408(4) 0.7393(4) 0.069(2) Uani 1 1 d . . .
O53 O 0.2808(3) 0.3375(5) 0.9253(4) 0.082(3) Uani 1 1 d . . .
C1 C 0.2306(3) 0.3227(5) 0.6851(5) 0.033(2) Uani 1 1 d . . .
C2 C 0.1580(3) 0.2565(5) 0.7228(5) 0.040(2) Uani 1 1 d . . .
H2 H 0.1482 0.2181 0.7399 0.047 Uiso 1 1 calc . . .
C3 C 0.1434(3) 0.2612(5) 0.6512(5) 0.032(2) Uani 1 1 d . . .
C4 C 0.1109(3) 0.2076(6) 0.5966(5) 0.045(2) Uani 1 1 d . . .
C5 C 0.1125(3) 0.1333(6) 0.6107(6) 0.049(3) Uani 1 1 d . . .
H5 H 0.1348 0.1155 0.6553 0.059 Uiso 1 1 calc R . .
C6 C 0.0823(4) 0.0844(7) 0.5615(6) 0.063(3) Uani 1 1 d . . .
H6 H 0.0852 0.0340 0.5714 0.076 Uiso 1 1 calc R . .
C7 C 0.0471(4) 0.1117(8) 0.4958(6) 0.079(4) Uani 1 1 d . . .
H7 H 0.0254 0.0800 0.4629 0.095 Uiso 1 1 calc R . .
C8 C 0.0449(4) 0.1866(7) 0.4808(6) 0.066(3) Uani 1 1 d . . .
H8 H 0.0225 0.2051 0.4366 0.080 Uiso 1 1 calc R . .
C9 C 0.0764(3) 0.2336(6) 0.5320(6) 0.058(3) Uani 1 1 d . . .
H9 H 0.0742 0.2840 0.5224 0.070 Uiso 1 1 calc R . .
C11 C 0.2019(3) 0.4887(6) 0.6023(5) 0.043(2) Uani 1 1 d . . .
C12 C 0.2313(3) 0.3739(6) 0.5598(6) 0.049(3) Uani 1 1 d . . .
C13 C 0.2918(3) 0.4794(6) 0.6854(6) 0.057(3) Uani 1 1 d . . .
C21 C 0.3493(4) 0.3315(6) 0.7874(6) 0.050(3) Uani 1 1 d . . .
C22 C 0.2906(4) 0.2174(6) 0.6851(6) 0.056(3) Uani 1 1 d . . .
C23 C 0.3183(4) 0.2284(7) 0.8307(7) 0.060(3) Uani 1 1 d . . .
C31 C 0.2106(3) 0.1569(5) 0.6747(5) 0.042(2) Uani 1 1 d . . .
C32 C 0.2385(3) 0.1871(5) 0.8104(5) 0.045(3) Uani 1 1 d . . .
C41 C 0.1436(4) 0.3315(6) 0.5364(6) 0.053(3) Uani 1 1 d . . .
C42 C 0.1292(3) 0.4293(6) 0.6056(5) 0.048(3) Uani 1 1 d . . .
C51 C 0.3033(4) 0.4342(7) 0.8235(6) 0.062(3) Uani 1 1 d . . .
C52 C 0.2185(3) 0.4830(6) 0.7520(5) 0.048(3) Uani 1 1 d . . .
C53 C 0.2634(4) 0.3547(6) 0.8658(6) 0.058(3) Uani 1 1 d . . .
C60 C 0.1622(4) 0.3107(6) 0.8993(5) 0.054(3) Uani 1 1 d . . .
C61 C 0.1703(5) 0.2308(7) 0.8854(7) 0.077(4) Uani 1 1 d . . .
H61A H 0.1791 0.2003 0.9262 0.115 Uiso 1 1 calc R . .
H61B H 0.1920 0.2315 0.8780 0.115 Uiso 1 1 calc R . .
H61C H 0.1447 0.2113 0.8434 0.115 Uiso 1 1 calc R . .
C62 C 0.1336(5) 0.3072(8) 0.9241(7) 0.087(5) Uani 1 1 d . . .
H62A H 0.1072 0.2846 0.8874 0.131 Uiso 1 1 calc R . .
H62B H 0.1285 0.3564 0.9332 0.131 Uiso 1 1 calc R . .
H62C H 0.1471 0.2785 0.9674 0.131 Uiso 1 1 calc R . .
C63 C 0.2068(4) 0.3372(7) 0.9655(5) 0.068(4) Uani 1 1 d . . .
H63A H 0.2180 0.3018 1.0038 0.102 Uiso 1 1 calc R . .
H63B H 0.2040 0.3844 0.9816 0.102 Uiso 1 1 calc R . .
H63C H 0.2256 0.3417 0.9517 0.102 Uiso 1 1 calc R . .
C64 C 0.0846(4) 0.3523(7) 0.7491(6) 0.059(3) Uani 1 1 d . . .
C65 C 0.0722(4) 0.3780(7) 0.6752(6) 0.069(4) Uani 1 1 d . . .
H65A H 0.0882 0.3508 0.6629 0.103 Uiso 1 1 calc R . .
H65B H 0.0781 0.4299 0.6771 0.103 Uiso 1 1 calc R . .
H65C H 0.0425 0.3695 0.6394 0.103 Uiso 1 1 calc R . .
C66 C 0.0742(4) 0.2709(7) 0.7393(7) 0.073(4) Uani 1 1 d . . .
H66A H 0.0813 0.2504 0.7837 0.110 Uiso 1 1 calc R . .
H66B H 0.0901 0.2462 0.7255 0.110 Uiso 1 1 calc R . .
H66C H 0.0445 0.2642 0.7026 0.110 Uiso 1 1 calc R . .
C67 C 0.0557(4) 0.3896(8) 0.7642(7) 0.087(4) Uani 1 1 d . . .
H67A H 0.0286 0.3657 0.7370 0.130 Uiso 1 1 calc R . .
H67B H 0.0523 0.4408 0.7506 0.130 Uiso 1 1 calc R . .
H67C H 0.0680 0.3860 0.8145 0.130 Uiso 1 1 calc R . .
C68 C 0.1517(4) 0.4720(6) 0.8470(6) 0.051(3) Uani 1 1 d . . .
C69 C 0.1282(4) 0.5195(7) 0.7796(6) 0.071(4) Uani 1 1 d . . .
H69A H 0.1351 0.5706 0.7927 0.106 Uiso 1 1 calc R . .
H69B H 0.0983 0.5125 0.7542 0.106 Uiso 1 1 calc R . .
H69C H 0.1365 0.5054 0.7492 0.106 Uiso 1 1 calc R . .
C70 C 0.1982(4) 0.4906(6) 0.8880(6) 0.061(3) Uani 1 1 d . . .
H70A H 0.2081 0.4767 0.8600 0.092 Uiso 1 1 calc R . .
H70B H 0.2138 0.4641 0.9327 0.092 Uiso 1 1 calc R . .
H70C H 0.2021 0.5428 0.8973 0.092 Uiso 1 1 calc R . .
C71 C 0.1373(4) 0.4915(7) 0.8940(6) 0.076(4) Uani 1 1 d . . .
H71A H 0.1514 0.4600 0.9356 0.114 Uiso 1 1 calc R . .
H71B H 0.1072 0.4845 0.8671 0.114 Uiso 1 1 calc R . .
H71C H 0.1441 0.5422 0.9090 0.114 Uiso 1 1 calc R . .
C72 C 0.4083(4) 0.3161(7) 0.6964(7) 0.063(3) Uani 1 1 d . . .
C73 C 0.4313(5) 0.3116(8) 0.6609(8) 0.092(5) Uani 1 1 d . . .
H73A H 0.4472 0.2664 0.6749 0.137 Uiso 1 1 calc R . .
H73B H 0.4501 0.3529 0.6759 0.137 Uiso 1 1 calc R . .
H73C H 0.4109 0.3126 0.6096 0.137 Uiso 1 1 calc R . .
C74 C 0.3797(5) 0.2497(7) 0.6741(9) 0.092(5) Uani 1 1 d . . .
H74A H 0.3589 0.2501 0.6228 0.138 Uiso 1 1 calc R . .
H74B H 0.3657 0.2514 0.6971 0.138 Uiso 1 1 calc R . .
H74C H 0.3962 0.2053 0.6880 0.138 Uiso 1 1 calc R . .
C75 C 0.4427(4) 0.3098(8) 0.7786(7) 0.087(4) Uani 1 1 d . . .
H75A H 0.4298 0.3156 0.8033 0.131 Uiso 1 1 calc R . .
H75B H 0.4635 0.3477 0.7938 0.131 Uiso 1 1 calc R . .
H75C H 0.4560 0.2621 0.7895 0.131 Uiso 1 1 calc R . .
C76 C 0.4121(4) 0.4848(7) 0.7294(8) 0.076(4) Uani 1 1 d . . .
C77 C 0.3907(6) 0.5574(8) 0.7014(11) 0.136(8) Uani 1 1 d . . .
H77A H 0.3663 0.5592 0.7021 0.204 Uiso 1 1 calc R . .
H77B H 0.3819 0.5637 0.6529 0.204 Uiso 1 1 calc R . .
H77C H 0.4099 0.5963 0.7310 0.204 Uiso 1 1 calc R . .
C78 C 0.4524(4) 0.4861(8) 0.7338(7) 0.085(4) Uani 1 1 d . . .
H78A H 0.4464 0.4694 0.6890 0.127 Uiso 1 1 calc R . .
H78B H 0.4730 0.4540 0.7718 0.127 Uiso 1 1 calc R . .
H78C H 0.4633 0.5356 0.7433 0.127 Uiso 1 1 calc R . .
C79 C 0.4213(5) 0.4802(9) 0.8034(8) 0.102(5) Uani 1 1 d . . .
H79A H 0.4351 0.5248 0.8296 0.153 Uiso 1 1 calc R . .
H79B H 0.4395 0.4387 0.8290 0.153 Uiso 1 1 calc R . .
H79C H 0.3953 0.4741 0.7984 0.153 Uiso 1 1 calc R . .
C80 C 0.3464(4) 0.4242(11) 0.5741(8) 0.095(5) Uani 1 1 d . . .
C81 C 0.3735(5) 0.4529(12) 0.5511(9) 0.132(8) Uani 1 1 d . . .
H81A H 0.3571 0.4533 0.4996 0.199 Uiso 1 1 calc R . .
H81B H 0.3976 0.4212 0.5701 0.199 Uiso 1 1 calc R . .
H81C H 0.3829 0.5022 0.5691 0.199 Uiso 1 1 calc R . .
C82 C 0.3106(5) 0.4774(10) 0.5479(9) 0.125(7) Uani 1 1 d . . .
H82A H 0.2984 0.4905 0.4989 0.188 Uiso 1 1 calc R . .
H82B H 0.3210 0.5211 0.5772 0.188 Uiso 1 1 calc R . .
H82C H 0.2894 0.4546 0.5508 0.188 Uiso 1 1 calc R . .
C83 C 0.3229(6) 0.3515(11) 0.5321(8) 0.124(7) Uani 1 1 d . . .
H83A H 0.3079 0.3317 0.5498 0.186 Uiso 1 1 calc R . .
H83B H 0.3433 0.3159 0.5391 0.186 Uiso 1 1 calc R . .
H83C H 0.3033 0.3624 0.4818 0.186 Uiso 1 1 calc R . .
C1S C 0.0120(8) 0.5992(14) 0.6045(14) 0.224(13) Uiso 1 1 d D . .
H1S1 H 0.0394 0.5969 0.6498 0.335 Uiso 1 1 calc R . .
H1S2 H -0.0046 0.5575 0.6002 0.335 Uiso 1 1 calc R . .
H1S3 H -0.0020 0.6441 0.6020 0.335 Uiso 1 1 calc R . .
C2S C 0.0167(11) 0.5977(12) 0.5450(14) 0.32(2) Uiso 1 1 d D . .
H2S1 H 0.0257 0.5487 0.5420 0.380 Uiso 1 1 calc R . .
H2S2 H -0.0105 0.6077 0.5000 0.380 Uiso 1 1 calc R . .
C3S C 0.0476(7) 0.652(2) 0.5552(14) 0.34(2) Uiso 1 1 d D . .
H3S1 H 0.0689 0.6276 0.5530 0.403 Uiso 1 1 calc R . .
H3S2 H 0.0617 0.6749 0.6022 0.403 Uiso 1 1 calc R . .
C4S C 0.0261(8) 0.7100(16) 0.499(2) 0.40(3) Uiso 1 1 d D . .
H4S1 H 0.0003 0.6898 0.4562 0.477 Uiso 1 1 calc R . .
H4S2 H 0.0184 0.7512 0.5157 0.477 Uiso 1 1 calc R . .
C5S C 0.0541(10) 0.7362(15) 0.4795(18) 0.293(18) Uiso 1 1 d D . .
H5S1 H 0.0511 0.7045 0.4428 0.351 Uiso 1 1 calc R . .
H5S2 H 0.0833 0.7344 0.5215 0.351 Uiso 1 1 calc R . .
C6S C 0.0421(11) 0.8145(14) 0.4521(19) 0.33(2) Uiso 1 1 d D . .
H6S1 H 0.0664 0.8396 0.4607 0.488 Uiso 1 1 calc R . .
H6S2 H 0.0325 0.8398 0.4767 0.488 Uiso 1 1 calc R . .
H6S3 H 0.0199 0.8138 0.4014 0.488 Uiso 1 1 calc R . .

loop_
_atom_site_aniso_label
_atom_site_aniso_U_11
_atom_site_aniso_U_22
_atom_site_aniso_U_33
_atom_site_aniso_U_23
_atom_site_aniso_U_13
_atom_site_aniso_U_12
Pt1 0.0413(2) 0.0426(2) 0.0309(2) -0.00356(16) 0.02270(18) -0.00306(17)
Pt2 0.0410(2) 0.0467(2) 0.0457(2) 0.00101(18) 0.0283(2) 0.00185(17)
Ru1 0.0396(5) 0.0387(4) 0.0377(4) 0.0056(3) 0.0251(4) 0.0035(3)
Ru2 0.0400(5) 0.0400(4) 0.0386(4) 0.0049(3) 0.0237(4) 0.0064(3)
Ru3 0.0397(5) 0.0328(4) 0.0290(4) 0.0008(3) 0.0196(4) 0.0002(3)
Ru4 0.0360(4) 0.0369(4) 0.0288(4) 0.0018(3) 0.0185(3) 0.0028(3)
Ru5 0.0407(5) 0.0377(4) 0.0344(4) -0.0051(3) 0.0232(4) -0.0036(3)
P1 0.0479(17) 0.0534(17) 0.0363(14) -0.0026(12) 0.0279(13) 0.0000(12)
P2 0.0452(17) 0.0595(18) 0.0542(17) 0.0033(14) 0.0323(15) 0.0012(13)
O11 0.066(6) 0.055(5) 0.066(5) 0.020(4) 0.038(4) 0.017(4)
O12 0.099(8) 0.102(7) 0.057(5) -0.012(5) 0.055(5) -0.004(5)
O13 0.063(6) 0.052(5) 0.129(8) -0.006(5) 0.055(6) 0.000(4)
O21 0.051(6) 0.131(8) 0.045(5) 0.005(5) 0.021(4) -0.007(5)
O22 0.110(8) 0.074(6) 0.123(8) -0.043(6) 0.083(7) -0.005(5)
O23 0.075(7) 0.117(8) 0.089(7) 0.062(6) 0.031(6) 0.014(6)
O31 0.090(7) 0.045(5) 0.064(5) -0.014(4) 0.047(5) -0.002(4)
O32 0.074(6) 0.055(5) 0.043(4) 0.007(4) 0.023(4) 0.002(4)
O41 0.085(7) 0.117(8) 0.038(5) -0.007(5) 0.036(5) -0.007(5)
O42 0.085(7) 0.072(6) 0.107(7) 0.028(5) 0.056(6) 0.041(5)
O51 0.064(7) 0.115(8) 0.118(8) -0.058(7) 0.058(6) -0.036(6)
O52 0.095(7) 0.049(5) 0.063(5) 0.003(4) 0.046(5) 0.018(4)
O53 0.091(7) 0.095(7) 0.040(5) 0.011(4) 0.028(5) -0.001(5)
C1 0.033(5) 0.030(5) 0.036(5) 0.000(4) 0.021(4) 0.001(4)
C2 0.046(6) 0.033(5) 0.033(5) -0.003(4) 0.020(5) 0.000(4)
C3 0.034(5) 0.032(5) 0.033(5) -0.003(4) 0.021(4) -0.004(4)
C4 0.042(6) 0.055(7) 0.043(6) -0.004(5) 0.027(5) -0.003(5)
C5 0.055(7) 0.046(6) 0.045(6) -0.003(5) 0.029(6) -0.010(5)
C6 0.072(9) 0.055(7) 0.059(7) -0.006(6) 0.036(7) -0.018(6)
C7 0.060(9) 0.117(12) 0.040(7) -0.031(7) 0.018(6) -0.032(8)
C8 0.061(8) 0.057(8) 0.056(7) 0.003(6) 0.020(6) -0.003(6)
C9 0.044(7) 0.057(7) 0.052(7) 0.001(6) 0.016(6) -0.003(5)
C11 0.046(6) 0.041(6) 0.046(6) 0.006(5) 0.030(5) 0.008(5)
C12 0.051(7) 0.061(7) 0.042(6) 0.010(5) 0.030(6) 0.013(5)
C13 0.044(7) 0.040(6) 0.078(8) -0.003(6) 0.031(6) 0.001(5)
C21 0.045(7) 0.056(7) 0.052(7) 0.006(5) 0.030(6) 0.001(5)
C22 0.057(8) 0.045(7) 0.077(8) -0.005(6) 0.046(7) -0.003(5)
C23 0.050(7) 0.059(7) 0.074(8) 0.016(6) 0.038(7) 0.009(6)
C31 0.049(6) 0.039(6) 0.034(5) 0.006(4) 0.022(5) -0.001(5)
C32 0.052(7) 0.042(6) 0.029(5) 0.002(5) 0.017(5) 0.001(5)
C41 0.053(7) 0.065(7) 0.040(6) -0.002(5) 0.026(6) 0.001(5)
C42 0.043(7) 0.051(7) 0.045(6) 0.009(5) 0.023(5) 0.002(5)
C51 0.062(8) 0.081(9) 0.064(7) -0.038(7) 0.048(7) -0.024(7)
C52 0.060(7) 0.039(6) 0.046(6) -0.012(5) 0.033(6) -0.007(5)
C53 0.081(9) 0.042(6) 0.049(7) -0.006(5) 0.038(7) -0.002(6)
C60 0.066(8) 0.064(7) 0.045(6) 0.002(5) 0.040(6) -0.003(6)
C61 0.110(12) 0.071(9) 0.070(8) 0.005(7) 0.063(9) -0.006(8)
C62 0.106(12) 0.121(12) 0.071(8) -0.007(8) 0.071(9) -0.018(9)
C63 0.080(10) 0.075(9) 0.037(6) 0.006(6) 0.029(6) 0.000(7)
C64 0.046(7) 0.090(9) 0.050(6) 0.008(6) 0.032(6) 0.004(6)
C65 0.042(7) 0.106(10) 0.044(6) -0.005(6) 0.018(6) 0.005(6)
C66 0.060(8) 0.088(10) 0.076(9) -0.023(7) 0.042(7) -0.024(7)
C67 0.058(9) 0.132(13) 0.088(10) 0.006(9) 0.053(8) 0.014(8)
C68 0.059(8) 0.058(7) 0.048(6) -0.006(5) 0.039(6) -0.006(5)
C69 0.081(10) 0.073(8) 0.071(8) -0.006(7) 0.052(8) 0.004(7)
C70 0.080(9) 0.054(7) 0.053(7) -0.013(6) 0.040(7) -0.007(6)
C71 0.083(10) 0.088(10) 0.064(8) -0.019(7) 0.047(8) 0.005(7)
C72 0.062(8) 0.071(8) 0.071(8) -0.013(6) 0.047(7) 0.001(6)
C73 0.091(11) 0.090(11) 0.131(13) -0.031(9) 0.085(10) -0.013(8)
C74 0.098(12) 0.062(9) 0.151(14) -0.011(9) 0.093(11) 0.006(8)
C75 0.067(10) 0.117(12) 0.073(9) 0.007(8) 0.039(8) 0.025(8)
C76 0.063(9) 0.059(8) 0.116(12) -0.001(8) 0.057(9) 0.003(6)
C77 0.139(17) 0.080(12) 0.26(2) 0.013(14) 0.157(18) 0.012(11)
C78 0.051(8) 0.106(11) 0.107(11) -0.016(9) 0.052(8) -0.016(7)
C79 0.092(12) 0.130(14) 0.099(11) -0.060(10) 0.065(10) -0.049(10)
C80 0.059(9) 0.168(16) 0.073(9) 0.060(10) 0.046(8) 0.022(10)
C81 0.073(12) 0.24(2) 0.097(12) 0.049(13) 0.056(10) 0.014(13)
C82 0.075(11) 0.173(17) 0.129(14) 0.108(13) 0.060(10) 0.041(11)
C83 0.099(14) 0.20(2) 0.065(10) -0.013(12) 0.044(10) -0.021(13)

loop_
_atom_type_symbol
_atom_type_description
_atom_type_scat_dispersion_real
_atom_type_scat_dispersion_imag
_atom_type_scat_source
C C 0.0033 0.0016 'International Tables Vol C Tables 4.2.6.8 and 6.1.1.4'
H H 0.0000 0.0000 'International Tables Vol C Tables 4.2.6.8 and 6.1.1.4'
O O 0.0106 0.0060 'International Tables Vol C Tables 4.2.6.8 and 6.1.1.4'
P P 0.1023 0.0942 'International Tables Vol C Tables 4.2.6.8 and 6.1.1.4'
Ru Ru -1.2594 0.8363 'International Tables Vol C Tables 4.2.6.8 and 6.1.1.4'
Pt Pt -1.7033 8.3905 'International Tables Vol C Tables 4.2.6.8 and 6.1.1.4'

loop_
_geom_angle_atom_site_label_1
_geom_angle_atom_site_label_2
_geom_angle_atom_site_label_3
_geom_angle
_geom_angle_site_symmetry_1
_geom_angle_site_symmetry_3
_geom_angle_publ_flag
C2 Pt1 P1 100.0(3) . . ?
C2 Pt1 C53 118.0(4) . . ?
P1 Pt1 C53 117.3(3) . . ?
C2 Pt1 Ru5 112.0(3) . . ?
P1 Pt1 Ru5 147.78(7) . . ?
C53 Pt1 Ru5 43.5(3) . . ?
C2 Pt1 Ru3 49.0(3) . . ?
P1 Pt1 Ru3 145.58(7) . . ?
C53 Pt1 Ru3 76.1(2) . . ?
Ru5 Pt1 Ru3 64.21(2) . . ?
C2 Pt1 Ru4 68.2(3) . . ?
P1 Pt1 Ru4 136.32(7) . . ?
C53 Pt1 Ru4 104.7(3) . . ?
Ru5 Pt1 Ru4 63.88(2) . . ?
Ru3 Pt1 Ru4 54.14(2) . . ?
C21 Pt2 C13 111.7(5) . . ?
C21 Pt2 P2 110.0(3) . . ?
C13 Pt2 P2 112.6(3) . . ?
C21 Pt2 Ru1 103.3(3) . . ?
C13 Pt2 Ru1 47.1(3) . . ?
P2 Pt2 Ru1 146.32(8) . . ?
C21 Pt2 Ru2 46.8(3) . . ?
C13 Pt2 Ru2 98.3(3) . . ?
P2 Pt2 Ru2 147.83(8) . . ?
Ru1 Pt2 Ru2 63.62(2) . . ?
C12 Ru1 C11 95.1(4) . . ?
C12 Ru1 C1 102.8(4) . . ?
C11 Ru1 C1 120.2(4) . . ?
C12 Ru1 C13 103.6(5) . . ?
C11 Ru1 C13 92.9(4) . . ?
C1 Ru1 C13 135.0(4) . . ?
C12 Ru1 Pt2 80.3(3) . . ?
C11 Ru1 Pt2 138.0(3) . . ?
C1 Ru1 Pt2 101.4(3) . . ?
C13 Ru1 Pt2 49.2(3) . . ?
C12 Ru1 Ru5 152.0(3) . . ?
C11 Ru1 Ru5 101.3(3) . . ?
C1 Ru1 Ru5 49.3(2) . . ?
C13 Ru1 Ru5 98.1(4) . . ?
Pt2 Ru1 Ru5 101.43(3) . . ?
C12 Ru1 Ru4 99.2(3) . . ?
C11 Ru1 Ru4 76.1(3) . . ?
C1 Ru1 Ru4 45.1(3) . . ?
C13 Ru1 Ru4 155.5(3) . . ?
Pt2 Ru1 Ru4 145.89(3) . . ?
Ru5 Ru1 Ru4 63.72(3) . . ?
C12 Ru1 Ru2 101.2(3) . . ?
C11 Ru1 Ru2 158.8(3) . . ?
C1 Ru1 Ru2 42.9(3) . . ?
C13 Ru1 Ru2 96.2(3) . . ?
Pt2 Ru1 Ru2 59.17(2) . . ?
Ru5 Ru1 Ru2 58.51(3) . . ?
Ru4 Ru1 Ru2 87.98(3) . . ?
C22 Ru2 C23 97.4(5) . . ?
C22 Ru2 C1 102.0(4) . . ?
C23 Ru2 C1 127.6(4) . . ?
C22 Ru2 C21 97.2(5) . . ?
C23 Ru2 C21 86.2(5) . . ?
C1 Ru2 C21 137.6(4) . . ?
C22 Ru2 Pt2 84.3(3) . . ?
C23 Ru2 Pt2 131.2(4) . . ?
C1 Ru2 Pt2 99.1(3) . . ?
C21 Ru2 Pt2 45.6(3) . . ?
C22 Ru2 Ru5 151.3(4) . . ?
C23 Ru2 Ru5 100.5(4) . . ?
C1 Ru2 Ru5 49.4(2) . . ?
C21 Ru2 Ru5 106.1(3) . . ?
Pt2 Ru2 Ru5 100.19(3) . . ?
C22 Ru2 Ru3 97.3(3) . . ?
C23 Ru2 Ru3 85.2(4) . . ?
C1 Ru2 Ru3 44.5(3) . . ?
C21 Ru2 Ru3 163.9(3) . . ?
Pt2 Ru2 Ru3 143.26(3) . . ?
Ru5 Ru2 Ru3 62.38(3) . . ?
C22 Ru2 Ru1 102.8(4) . . ?
C23 Ru2 Ru1 159.1(4) . . ?
C1 Ru2 Ru1 42.5(3) . . ?
C21 Ru2 Ru1 96.4(3) . . ?
Pt2 Ru2 Ru1 57.21(2) . . ?
Ru5 Ru2 Ru1 58.81(3) . . ?
Ru3 Ru2 Ru1 87.01(3) . . ?
C31 Ru3 C32 91.0(4) . . ?
C31 Ru3 C1 104.1(4) . . ?
C32 Ru3 C1 137.4(4) . . ?
C31 Ru3 C2 113.1(4) . . ?
C32 Ru3 C2 88.4(4) . . ?
C1 Ru3 C2 119.7(3) . . ?
C31 Ru3 C3 93.9(4) . . ?
C32 Ru3 C3 121.0(4) . . ?
C1 Ru3 C3 97.8(3) . . ?
C2 Ru3 C3 36.8(3) . . ?
C31 Ru3 Ru4 110.8(3) . . ?
C32 Ru3 Ru4 155.6(3) . . ?
C1 Ru3 Ru4 49.3(2) . . ?
C2 Ru3 Ru4 73.3(2) . . ?
C3 Ru3 Ru4 49.3(2) . . ?
C31 Ru3 Pt1 156.5(3) . . ?
C32 Ru3 Pt1 90.1(3) . . ?
C1 Ru3 Pt1 90.7(2) . . ?
C2 Ru3 Pt1 43.5(2) . . ?
C3 Ru3 Pt1 65.7(2) . . ?
Ru4 Ru3 Pt1 65.48(2) . . ?
C31 Ru3 Ru2 91.4(3) . . ?
C32 Ru3 Ru2 97.2(3) . . ?
C1 Ru3 Ru2 43.9(2) . . ?
C2 Ru3 Ru2 154.8(2) . . ?
C3 Ru3 Ru2 141.3(2) . . ?
Ru4 Ru3 Ru2 93.21(3) . . ?
Pt1 Ru3 Ru2 111.70(3) . . ?
C31 Ru3 Ru5 147.0(3) . . ?
C32 Ru3 Ru5 103.0(3) . . ?
C1 Ru3 Ru5 46.5(2) . . ?
C2 Ru3 Ru5 97.2(2) . . ?
C3 Ru3 Ru5 103.7(2) . . ?
Ru4 Ru3 Ru5 64.61(3) . . ?
Pt1 Ru3 Ru5 54.62(2) . . ?
Ru2 Ru3 Ru5 57.59(3) . . ?
C41 Ru4 C42 90.6(5) . . ?
C41 Ru4 C1 105.5(4) . . ?
C42 Ru4 C1 146.6(4) . . ?
C41 Ru4 C3 96.6(4) . . ?
C42 Ru4 C3 104.9(4) . . ?
C1 Ru4 C3 102.1(3) . . ?
C41 Ru4 Ru3 115.7(3) . . ?
C42 Ru4 Ru3 146.6(3) . . ?
C1 Ru4 Ru3 48.5(2) . . ?
C3 Ru4 Ru3 54.4(2) . . ?
C41 Ru4 Ru1 90.2(4) . . ?
C42 Ru4 Ru1 109.3(3) . . ?
C1 Ru4 Ru1 43.3(2) . . ?
C3 Ru4 Ru1 145.0(2) . . ?
Ru3 Ru4 Ru1 91.79(3) . . ?
C41 Ru4 Pt1 159.7(4) . . ?
C42 Ru4 Pt1 87.7(3) . . ?
C1 Ru4 Pt1 86.5(2) . . ?
C3 Ru4 Pt1 64.4(2) . . ?
Ru3 Ru4 Pt1 60.37(2) . . ?
Ru1 Ru4 Pt1 109.47(3) . . ?
C41 Ru4 Ru5 145.9(4) . . ?
C42 Ru4 Ru5 107.7(3) . . ?
C1 Ru4 Ru5 45.2(2) . . ?
C3 Ru4 Ru5 105.7(2) . . ?
Ru3 Ru4 Ru5 62.09(3) . . ?
Ru1 Ru4 Ru5 56.96(3) . . ?
Pt1 Ru4 Ru5 52.68(2) . . ?
C51 Ru5 C52 96.1(5) . . ?
C51 Ru5 C53 89.4(5) . . ?
C52 Ru5 C53 109.3(5) . . ?
C51 Ru5 C1 115.6(4) . . ?
C52 Ru5 C1 115.5(4) . . ?
C53 Ru5 C1 124.5(4) . . ?
C51 Ru5 Pt1 149.0(3) . . ?
C52 Ru5 Pt1 78.7(3) . . ?
C53 Ru5 Pt1 64.4(4) . . ?
C1 Ru5 Pt1 93.8(2) . . ?
C51 Ru5 Ru2 78.9(4) . . ?
C52 Ru5 Ru2 149.1(3) . . ?
C53 Ru5 Ru2 101.2(3) . . ?
C1 Ru5 Ru2 45.2(2) . . ?
Pt1 Ru5 Ru2 120.58(3) . . ?
C51 Ru5 Ru1 87.2(3) . . ?
C52 Ru5 Ru1 86.7(3) . . ?
C53 Ru5 Ru1 163.8(3) . . ?
C1 Ru5 Ru1 44.7(2) . . ?
Pt1 Ru5 Ru1 122.53(3) . . ?
Ru2 Ru5 Ru1 62.68(3) . . ?
C51 Ru5 Ru3 135.7(4) . . ?
C52 Ru5 Ru3 127.5(3) . . ?
C53 Ru5 Ru3 83.6(3) . . ?
C1 Ru5 Ru3 43.3(2) . . ?
Pt1 Ru5 Ru3 61.17(2) . . ?
Ru2 Ru5 Ru3 60.02(3) . . ?
Ru1 Ru5 Ru3 87.79(3) . . ?
C51 Ru5 Ru4 146.3(4) . . ?
C52 Ru5 Ru4 79.8(3) . . ?
C53 Ru5 Ru4 123.7(4) . . ?
C1 Ru5 Ru4 42.8(2) . . ?
Pt1 Ru5 Ru4 63.44(2) . . ?
Ru2 Ru5 Ru4 87.80(3) . . ?
Ru1 Ru5 Ru4 59.31(3) . . ?
Ru3 Ru5 Ru4 53.29(2) . . ?
C60 P1 C64 107.9(5) . . ?
C60 P1 C68 109.2(5) . . ?
C64 P1 C68 108.6(5) . . ?
C60 P1 Pt1 111.5(4) . . ?
C64 P1 Pt1 113.4(4) . . ?
C68 P1 Pt1 106.1(3) . . ?
C80 P2 C72 107.8(7) . . ?
C80 P2 C76 109.2(7) . . ?
C72 P2 C76 108.7(6) . . ?
C80 P2 Pt2 107.5(4) . . ?
C72 P2 Pt2 109.9(4) . . ?
C76 P2 Pt2 113.7(4) . . ?
Ru1 C1 Ru2 94.5(4) . . ?
Ru1 C1 Ru3 172.5(5) . . ?
Ru2 C1 Ru3 91.6(3) . . ?
Ru1 C1 Ru4 91.6(3) . . ?
Ru2 C1 Ru4 173.2(5) . . ?
Ru3 C1 Ru4 82.1(3) . . ?
Ru1 C1 Ru5 86.1(3) . . ?
Ru2 C1 Ru5 85.4(3) . . ?
Ru3 C1 Ru5 90.1(3) . . ?
Ru4 C1 Ru5 92.0(4) . . ?
C3 C2 Pt1 112.7(7) . . ?
C3 C2 Ru3 74.4(6) . . ?
Pt1 C2 Ru3 87.6(4) . . ?
C2 C3 C4 120.5(8) . . ?
C2 C3 Ru4 112.5(6) . . ?
C4 C3 Ru4 126.9(6) . . ?
C2 C3 Ru3 68.8(5) . . ?
C4 C3 Ru3 125.8(6) . . ?
Ru4 C3 Ru3 76.3(3) . . ?
C9 C4 C5 117.9(10) . . ?
C9 C4 C3 119.6(9) . . ?
C5 C4 C3 122.3(9) . . ?
C6 C5 C4 122.5(10) . . ?
C5 C6 C7 118.9(11) . . ?
C8 C7 C6 119.2(11) . . ?
C9 C8 C7 119.6(11) . . ?
C4 C9 C8 121.7(11) . . ?
O11 C11 Ru1 174.8(10) . . ?
O12 C12 Ru1 173.3(11) . . ?
O13 C13 Ru1 148.4(10) . . ?
O13 C13 Pt2 126.2(9) . . ?
Ru1 C13 Pt2 83.7(4) . . ?
O21 C21 Pt2 129.6(9) . . ?
O21 C21 Ru2 142.5(9) . . ?
Pt2 C21 Ru2 87.6(4) . . ?
O22 C22 Ru2 175.6(11) . . ?
O23 C23 Ru2 177.7(12) . . ?
O31 C31 Ru3 178.4(9) . . ?
O32 C32 Ru3 174.8(9) . . ?
O41 C41 Ru4 178.7(11) . . ?
O42 C42 Ru4 178.8(12) . . ?
O51 C51 Ru5 173.6(10) . . ?
O52 C52 Ru5 173.1(10) . . ?
O53 C53 Ru5 164.9(11) . . ?
O53 C53 Pt1 122.9(10) . . ?
Ru5 C53 Pt1 72.1(4) . . ?
C62 C60 C61 108.7(10) . . ?
C62 C60 C63 106.8(9) . . ?
C61 C60 C63 104.0(10) . . ?
C62 C60 P1 116.7(9) . . ?
C61 C60 P1 109.7(7) . . ?
C63 C60 P1 110.2(8) . . ?
C66 C64 C67 107.3(11) . . ?
C66 C64 C65 104.4(10) . . ?
C67 C64 C65 108.9(10) . . ?
C66 C64 P1 112.0(8) . . ?
C67 C64 P1 115.2(9) . . ?
C65 C64 P1 108.5(8) . . ?
C70 C68 C69 107.1(9) . . ?
C70 C68 C71 108.4(9) . . ?
C69 C68 C71 109.9(10) . . ?
C70 C68 P1 108.7(8) . . ?
C69 C68 P1 108.7(7) . . ?
C71 C68 P1 113.9(8) . . ?
C74 C72 C73 109.0(11) . . ?
C74 C72 C75 107.1(12) . . ?
C73 C72 C75 106.7(11) . . ?
C74 C72 P2 108.4(9) . . ?
C73 C72 P2 114.9(10) . . ?
C75 C72 P2 110.6(8) . . ?
C77 C76 C78 108.3(12) . . ?
C77 C76 C79 103.7(13) . . ?
C78 C76 C79 111.8(12) . . ?
C77 C76 P2 111.8(11) . . ?
C78 C76 P2 114.0(9) . . ?
C79 C76 P2 106.8(9) . . ?
C82 C80 C81 108.4(13) . . ?
C82 C80 C83 102.7(14) . . ?
C81 C80 C83 110.1(15) . . ?
C82 C80 P2 110.7(11) . . ?
C81 C80 P2 116.8(11) . . ?
C83 C80 P2 107.2(10) . . ?
C3S C2S C1S 112.2(11) . . ?
C2S C3S C4S 110.1(10) . . ?
C5S C4S C3S 110.4(10) . . ?
C4S C5S C6S 108.9(10) . . ?

loop_
_geom_bond_atom_site_label_1
_geom_bond_atom_site_label_2
_geom_bond_distance
_geom_bond_site_symmetry_2
_geom_bond_publ_flag
Pt1 C2 1.976(9) . ?
Pt1 P1 2.317(3) . ?
Pt1 C53 2.531(13) . ?
Pt1 Ru5 2.6699(9) . ?
Pt1 Ru3 2.8689(8) . ?
Pt1 Ru4 3.0028(8) . ?
Pt2 C21 2.008(11) . ?
Pt2 C13 2.092(11) . ?
Pt2 P2 2.315(3) . ?
Pt2 Ru1 2.7465(9) . ?
Pt2 Ru2 2.8055(9) . ?
Ru1 C12 1.906(11) . ?
Ru1 C11 1.906(10) . ?
Ru1 C1 1.985(9) . ?
Ru1 C13 2.022(11) . ?
Ru1 Ru5 2.8181(11) . ?
Ru1 Ru4 2.8909(11) . ?
Ru1 Ru2 2.9270(11) . ?
Ru2 C22 1.884(12) . ?
Ru2 C23 1.919(12) . ?
Ru2 C1 1.999(9) . ?
Ru2 C21 2.047(11) . ?
Ru2 Ru5 2.8094(11) . ?
Ru2 Ru3 2.8824(12) . ?
Ru3 C31 1.870(10) . ?
Ru3 C32 1.900(10) . ?
Ru3 C1 2.023(9) . ?
Ru3 C2 2.166(10) . ?
Ru3 C3 2.238(9) . ?
Ru3 Ru4 2.6748(10) . ?
Ru3 Ru5 2.9484(11) . ?
Ru4 C41 1.840(11) . ?
Ru4 C42 1.890(11) . ?
Ru4 C1 2.048(9) . ?
Ru4 C3 2.086(9) . ?
Ru4 Ru5 3.0142(10) . ?
Ru5 C51 1.886(12) . ?
Ru5 C52 1.927(11) . ?
Ru5 C53 1.932(12) . ?
Ru5 C1 2.140(9) . ?
P1 C60 1.872(10) . ?
P1 C64 1.915(12) . ?
P1 C68 1.918(11) . ?
P2 C80 1.909(13) . ?
P2 C72 1.923(12) . ?
P2 C76 1.923(13) . ?
O11 C11 1.124(11) . ?
O12 C12 1.120(12) . ?
O13 C13 1.169(12) . ?
O21 C21 1.166(12) . ?
O22 C22 1.142(13) . ?
O23 C23 1.112(12) . ?
O31 C31 1.141(11) . ?
O32 C32 1.143(11) . ?
O41 C41 1.136(11) . ?
O42 C42 1.130(12) . ?
O51 C51 1.147(13) . ?
O52 C52 1.143(12) . ?
O53 C53 1.156(12) . ?
C2 C3 1.391(12) . ?
C3 C4 1.500(13) . ?
C4 C9 1.375(14) . ?
C4 C5 1.375(14) . ?
C5 C6 1.372(14) . ?
C6 C7 1.405(16) . ?
C7 C8 1.387(17) . ?
C8 C9 1.386(15) . ?
C60 C62 1.526(16) . ?
C60 C61 1.549(16) . ?
C60 C63 1.569(15) . ?
C64 C66 1.507(16) . ?
C64 C67 1.519(16) . ?
C64 C65 1.541(15) . ?
C68 C70 1.511(15) . ?
C68 C69 1.520(15) . ?
C68 C71 1.526(15) . ?
C72 C74 1.510(17) . ?
C72 C73 1.529(17) . ?
C72 C75 1.550(16) . ?
C76 C77 1.484(19) . ?
C76 C78 1.519(17) . ?
C76 C79 1.521(19) . ?
C80 C82 1.50(2) . ?
C80 C81 1.527(19) . ?
C80 C83 1.57(2) . ?
C1S C2S 1.484(10) . ?
C2S C3S 1.466(10) . ?
C3S C4S 1.487(10) . ?
C4S C5S 1.474(10) . ?
C5S C6S 1.507(10) . ?
